data_4105021
loop_
_publ_author_name
'Thamayanthy Sriskandakumar'
'Holm Petzold'
'Pieter C. A. Bruijnincx'
'Abraha Habtemariam'
'Peter J. Sadler'
'Pierre Kennepohl'

_publ_contact_author_address
; 
The University of British Columbia, Department of Chemistry, 
Vancouver BC V6T 1Z1, Canada
;
_publ_contact_author_email pierre@chem.ubc.ca
_publ_contact_author_name 'Pierre Kennepohl (for X-Ray problems Holm Petzold)'
_publ_section_title
;
 Influence of Oxygenation on the Reactivity of Ruthenium-Thiolato Bonds in
 Arene Anticancer Complexes: Insights from XAS and DFT
;
_journal_name_full 'Journal of the American Chemical Society'
_journal_page_first 13355
_journal_page_last 13361
_journal_paper_doi 10.1021/ja903405z
_journal_volume 131
_journal_year 2009
_chemical_formula_moiety 'C20 H31 F6 N2 O2 P1 Ru1 S1'
_chemical_formula_sum 'C20 H31 F6 N2 O2 P Ru S'
_chemical_formula_weight 609.58
_space_group_IT_number 14
_symmetry_cell_setting monoclinic
_symmetry_space_group_name_Hall '-P 2ybc'
_symmetry_space_group_name_H-M 'P 1 21/c 1'
_atom_sites_solution_hydrogens geom
_atom_sites_solution_primary direct
_audit_creation_date 09-03-18
_audit_creation_method CRYSTALS_ver_12.85
_cell_angle_alpha 90
_cell_angle_beta 98.067(2)
_cell_angle_gamma 90
_cell_formula_units_Z 4
_cell_length_a 8.6381(3)
_cell_length_b 15.3135(5)
_cell_length_c 18.1475(6)
_cell_measurement_reflns_used 8168
_cell_measurement_temperature 293
_cell_measurement_theta_max 62
_cell_measurement_theta_min 4
_cell_volume 2376.79(14)
_computing_cell_refinement 'USER DEFINED CELL REFINEMENT'
_computing_data_collection 'USER DEFINED DATA COLLECTION'
_computing_data_reduction 'USER DEFINED DATA REDUCTION'
_computing_molecular_graphics 'CAMERON (Watkin et al., 1996)'
_computing_publication_material 'CRYSTALS (Betteridge et al., 2003)'
_computing_structure_refinement 'CRYSTALS (Betteridge et al., 2003)'
_computing_structure_solution 'SIR92 (Altomare et al., 1994)'
_diffrn_ambient_temperature 293
_diffrn_measured_fraction_theta_full 0.996
_diffrn_measured_fraction_theta_max 0.932
_diffrn_measurement_device Unknown
_diffrn_measurement_device_type Serial
_diffrn_measurement_method \w/2\q
_diffrn_radiation_monochromator graphite
_diffrn_radiation_type 'Mo K\a'
_diffrn_radiation_wavelength 0.71073
_diffrn_reflns_av_R_equivalents 0.038
_diffrn_reflns_limit_h_max 11
_diffrn_reflns_limit_h_min -12
_diffrn_reflns_limit_k_max 21
_diffrn_reflns_limit_k_min -18
_diffrn_reflns_limit_l_max 25
_diffrn_reflns_limit_l_min -24
_diffrn_reflns_number 29260
_diffrn_reflns_theta_full 28.379
_diffrn_reflns_theta_max 30.515
_diffrn_reflns_theta_min 1.747
_diffrn_standards_number 0
_exptl_absorpt_coefficient_mu 0.883
_exptl_absorpt_correction_T_max 0.74
_exptl_absorpt_correction_T_min 0.64
_exptl_absorpt_correction_type multi-scan
_exptl_absorpt_process_details 'SADABS (Siemens, 1996)'
_exptl_crystal_colour yellow
_exptl_crystal_density_diffrn 1.703
_exptl_crystal_description block
_exptl_crystal_F_000 1240
_exptl_crystal_size_max 0.44
_exptl_crystal_size_mid 0.35
_exptl_crystal_size_min 0.34
_refine_diff_density_max 1.43
_refine_diff_density_min -0.67
_refine_ls_extinction_method none
_refine_ls_goodness_of_fit_ref 0.9501
_refine_ls_hydrogen_treatment constr
_refine_ls_matrix_type full
_refine_ls_number_parameters 298
_refine_ls_number_reflns 6739
_refine_ls_number_restraints 0
_refine_ls_R_factor_all 0.0495
_refine_ls_R_factor_gt 0.0382
_refine_ls_shift/su_max 0.001189
_refine_ls_structure_factor_coef Fsqd
_refine_ls_weighting_details
;
 Method= Modified Sheldrick 
 w=1/[\s^2^(F^2^) + ( 0.02P)^2^ + 3.53P] 
 ,where P=(max(Fo^2^,0) + 2Fc^2^)/3 
;
_refine_ls_weighting_scheme calc
_refine_ls_wR_factor_all 0.0976
_refine_ls_wR_factor_gt 0.0920
_refine_ls_wR_factor_ref 0.0976
_reflns_limit_h_max 11
_reflns_limit_h_min -12
_reflns_limit_k_max 21
_reflns_limit_k_min 0
_reflns_limit_l_max 25
_reflns_limit_l_min 0
_reflns_number_gt 5355
_reflns_number_total 6758
_reflns_threshold_expression I>2.0\s(I)
_oxford_diffrn_Wilson_B_factor 1.57
_oxford_diffrn_Wilson_scale 91.30
_oxford_refine_ls_r_factor_ref 0.0495
_oxford_refine_ls_scale 0.11422(3)
_oxford_reflns_number_all 6739
_oxford_reflns_threshold_expression_ref I>-10.0\s(I)
_oxford_structure_analysis_title 'ps7013 in P2(1)/c'
_cod_data_source_file ja903405z_si_002.cif
_cod_data_source_block 1
_cod_original_sg_symbol_H-M 'P 1 21/c 1 '
_cod_original_formula_sum 'C20 H31 F6 N2 O2 P1 Ru1 S1'
_cod_database_code 4105021

loop_
_symmetry_equiv_pos_as_xyz
x,y,z
-x,-y,-z
-x,y+1/2,-z+1/2
x,-y+1/2,z+1/2

loop_
_atom_site_label
_atom_site_type_symbol
_atom_site_fract_x
_atom_site_fract_y
_atom_site_fract_z
_atom_site_U_iso_or_equiv
_atom_site_occupancy
_atom_site_adp_type
_atom_site_refinement_flags_posn
Ru1 Ru 0.57275(2) 0.198475(13) 0.929297(12) 0.0182 1.0000 Uani .
C2 C 0.8196(3) 0.22479(17) 0.90556(17) 0.0232 1.0000 Uani .
C3 C 0.7350(3) 0.30308(19) 0.8983(2) 0.0333 1.0000 Uani .
C4 C 0.6561(4) 0.3334(2) 0.9567(3) 0.0533 1.0000 Uani .
C5 C 0.6642(4) 0.2866(4) 1.0228(3) 0.0622 1.0000 Uani .
C6 C 0.7469(4) 0.2056(4) 1.03170(19) 0.0540 1.0000 Uani .
C7 C 0.8192(3) 0.1728(2) 0.97142(19) 0.0310 1.0000 Uani .
C8 C 0.8966(4) 0.0850(3) 0.9784(3) 0.0547 1.0000 Uani .
C9 C 0.7614(6) 0.1541(6) 1.1039(2) 0.1134 1.0000 Uani .
C10 C 0.5922(6) 0.3208(6) 1.0891(4) 0.1299 1.0000 Uani .
C11 C 0.5756(6) 0.4215(3) 0.9488(5) 0.1148 1.0000 Uani .
C12 C 0.7261(5) 0.3544(3) 0.8265(3) 0.0679 1.0000 Uani .
C13 C 0.9107(4) 0.1955(2) 0.8453(2) 0.0380 1.0000 Uani .
S14 S 0.36384(8) 0.14951(4) 0.98508(4) 0.0250 1.0000 Uani .
C15 C 0.2563(3) 0.23495(18) 1.02408(16) 0.0233 1.0000 Uani .
C16 C 0.2115(3) 0.2229(2) 1.09391(17) 0.0294 1.0000 Uani .
C17 C 0.1190(4) 0.2857(2) 1.12162(18) 0.0351 1.0000 Uani .
C18 C 0.0734(4) 0.3596(2) 1.0808(2) 0.0357 1.0000 Uani .
C19 C 0.1177(4) 0.3709(2) 1.0113(2) 0.0350 1.0000 Uani .
C20 C 0.2095(4) 0.30828(19) 0.98243(17) 0.0287 1.0000 Uani .
O21 O 0.2447(3) 0.11107(16) 0.92839(15) 0.0401 1.0000 Uani .
O22 O 0.4142(3) 0.09163(16) 1.04852(15) 0.0428 1.0000 Uani .
N23 N 0.5612(3) 0.07278(15) 0.87701(13) 0.0233 1.0000 Uani .
C24 C 0.4456(4) 0.0690(2) 0.80788(17) 0.0325 1.0000 Uani .
C25 C 0.4383(4) 0.1581(2) 0.77343(18) 0.0381 1.0000 Uani .
N26 N 0.4051(3) 0.22079(17) 0.83210(15) 0.0310 1.0000 Uani .
P27 P 0.16426(12) 0.45609(6) 0.77047(5) 0.0386 1.0000 Uani .
F28 F 0.2518(3) 0.54761(15) 0.77751(15) 0.0630 1.0000 Uani .
F29 F 0.1570(4) 0.46448(18) 0.68253(14) 0.0664 1.0000 Uani .
F30 F 0.0831(4) 0.36351(18) 0.7609(2) 0.0986 1.0000 Uani .
F31 F 0.3269(3) 0.40698(19) 0.7724(2) 0.0868 1.0000 Uani .
F32 F -0.0002(3) 0.5054(2) 0.7630(2) 0.0825 1.0000 Uani .
F33 F 0.1616(6) 0.4506(2) 0.85547(16) 0.1172 1.0000 Uani .
H81 H 0.8310 0.0438 0.9984 0.0807 1.0000 Uiso R
H82 H 0.9968 0.0880 1.0080 0.0809 1.0000 Uiso R
H83 H 0.9088 0.0666 0.9288 0.0801 1.0000 Uiso R
H91 H 0.8167 0.1013 1.0984 0.1676 1.0000 Uiso R
H92 H 0.8158 0.1871 1.1435 0.1680 1.0000 Uiso R
H93 H 0.6612 0.1401 1.1162 0.1677 1.0000 Uiso R
H101 H 0.4985 0.3521 1.0727 0.1989 1.0000 Uiso R
H102 H 0.6657 0.3585 1.1174 0.1988 1.0000 Uiso R
H121 H 0.6252 0.3772 0.8121 0.1017 1.0000 Uiso R
H122 H 0.7983 0.4016 0.8343 0.1020 1.0000 Uiso R
H123 H 0.7555 0.3173 0.7881 0.1023 1.0000 Uiso R
H131 H 0.9953 0.1596 0.8660 0.0597 1.0000 Uiso R
H132 H 0.9493 0.2446 0.8235 0.0593 1.0000 Uiso R
H133 H 0.8453 0.1631 0.8088 0.0592 1.0000 Uiso R
H161 H 0.2422 0.1738 1.1208 0.0361 1.0000 Uiso R
H171 H 0.0882 0.2766 1.1670 0.0433 1.0000 Uiso R
H181 H 0.0138 0.4018 1.1002 0.0442 1.0000 Uiso R
H191 H 0.0879 0.4210 0.9841 0.0426 1.0000 Uiso R
H201 H 0.2390 0.3156 0.9355 0.0351 1.0000 Uiso R
H241 H 0.3443 0.0538 0.8213 0.0382 1.0000 Uiso R
H242 H 0.4749 0.0259 0.7742 0.0398 1.0000 Uiso R
H251 H 0.5390 0.1723 0.7581 0.0445 1.0000 Uiso R
H252 H 0.3576 0.1602 0.7314 0.0449 1.0000 Uiso R
H6 H 0.3096 0.2102 0.8426 0.0459 1.0000 Uiso R
H15 H 0.4077 0.2747 0.8166 0.0457 1.0000 Uiso R
H25 H 0.6557 0.0603 0.8656 0.0350 1.0000 Uiso R
H26 H 0.5394 0.0323 0.9076 0.0356 1.0000 Uiso R
H17 H 0.5706 0.2724 1.1197 0.1987 1.0000 Uiso R
H111 H 0.5292 0.4291 0.8994 0.1793 1.0000 Uiso R
H112 H 0.6510 0.4664 0.9625 0.1785 1.0000 Uiso R
H113 H 0.4975 0.4232 0.9809 0.1790 1.0000 Uiso R

loop_
_atom_site_aniso_label
_atom_site_aniso_U_11
_atom_site_aniso_U_22
_atom_site_aniso_U_33
_atom_site_aniso_U_23
_atom_site_aniso_U_13
_atom_site_aniso_U_12
Ru1 0.01586(10) 0.01662(10) 0.02274(10) -0.00252(8) 0.00529(7) -0.00095(7)
C2 0.0168(11) 0.0180(11) 0.0361(15) -0.0025(10) 0.0081(10) -0.0022(9)
C3 0.0218(13) 0.0167(12) 0.063(2) 0.0006(13) 0.0112(13) -0.0067(10)
C4 0.0309(17) 0.0307(17) 0.105(4) -0.035(2) 0.033(2) -0.0138(14)
C5 0.0319(18) 0.090(3) 0.069(3) -0.061(3) 0.0239(18) -0.032(2)
C6 0.0286(16) 0.107(4) 0.0251(15) -0.003(2) -0.0009(12) -0.033(2)
C7 0.0154(12) 0.0356(15) 0.0402(17) 0.0079(13) -0.0023(11) -0.0066(11)
C8 0.0197(15) 0.043(2) 0.098(3) 0.036(2) -0.0033(17) -0.0020(14)
C9 0.056(3) 0.246(9) 0.033(2) 0.041(4) -0.011(2) -0.050(4)
C10 0.062(3) 0.227(9) 0.111(5) -0.137(6) 0.047(3) -0.067(4)
C11 0.058(3) 0.026(2) 0.275(9) -0.053(4) 0.076(4) -0.0085(19)
C12 0.037(2) 0.046(2) 0.120(4) 0.050(3) 0.012(2) 0.0016(17)
C13 0.0306(16) 0.0387(18) 0.0492(19) -0.0072(15) 0.0210(14) -0.0056(13)
S14 0.0213(3) 0.0184(3) 0.0379(4) 0.0001(3) 0.0134(3) -0.0002(2)
C15 0.0197(12) 0.0221(12) 0.0296(13) -0.0011(11) 0.0088(10) 0.0000(10)
C16 0.0273(14) 0.0338(15) 0.0278(14) 0.0004(12) 0.0066(11) -0.0003(12)
C17 0.0312(15) 0.049(2) 0.0273(14) -0.0095(14) 0.0109(12) -0.0020(14)
C18 0.0279(15) 0.0372(17) 0.0440(18) -0.0145(14) 0.0119(13) 0.0025(13)
C19 0.0353(16) 0.0288(15) 0.0421(18) -0.0034(13) 0.0098(13) 0.0062(12)
C20 0.0314(15) 0.0253(13) 0.0317(14) 0.0010(12) 0.0118(12) 0.0029(11)
O21 0.0223(10) 0.0373(13) 0.0638(16) -0.0224(12) 0.0165(10) -0.0120(9)
O22 0.0433(14) 0.0285(12) 0.0624(16) 0.0216(11) 0.0275(12) 0.0123(10)
N23 0.0263(11) 0.0190(10) 0.0252(11) -0.0011(9) 0.0056(9) 0.0018(8)
C24 0.0344(16) 0.0344(16) 0.0278(14) -0.0096(12) 0.0011(12) -0.0033(13)
C25 0.0416(18) 0.047(2) 0.0238(14) 0.0016(14) -0.0028(13) 0.0058(15)
N26 0.0293(12) 0.0275(12) 0.0358(14) 0.0074(11) 0.0028(10) 0.0040(10)
P27 0.0555(6) 0.0269(4) 0.0379(5) 0.0025(3) 0.0220(4) -0.0051(4)
F28 0.0758(18) 0.0342(12) 0.0744(18) 0.0003(12) -0.0061(14) -0.0145(12)
F29 0.098(2) 0.0590(16) 0.0447(14) -0.0046(12) 0.0178(14) 0.0065(15)
F30 0.126(3) 0.0451(16) 0.142(3) -0.0142(18) 0.080(3) -0.0438(17)
F31 0.0571(17) 0.0522(16) 0.149(3) 0.0309(19) 0.0085(18) 0.0154(13)
F32 0.0625(17) 0.081(2) 0.113(3) 0.0137(19) 0.0406(17) 0.0138(15)
F33 0.233(5) 0.087(2) 0.0384(15) 0.0173(16) 0.040(2) 0.024(3)

loop_
_atom_type_symbol
_atom_type_scat_dispersion_real
_atom_type_scat_dispersion_imag
_atom_type_scat_Cromer_Mann_a1
_atom_type_scat_Cromer_Mann_b1
_atom_type_scat_Cromer_Mann_a2
_atom_type_scat_Cromer_Mann_b2
_atom_type_scat_Cromer_Mann_a3
_atom_type_scat_Cromer_Mann_b3
_atom_type_scat_Cromer_Mann_a4
_atom_type_scat_Cromer_Mann_b4
_atom_type_scat_Cromer_Mann_c
_atom_type_scat_source
C 0.0033 0.0016 2.3100 20.8439 1.0200 10.2075 1.5886 0.5687 0.8650 51.6512 0.2156 'International Tables Vol C 4.2.6.8 and 6.1.1.4'
H 0.0000 0.0000 0.4930 10.5109 0.3229 26.1257 0.1402 3.1424 0.0408 57.7998 0.0030 'International Tables Vol C 4.2.6.8 and 6.1.1.4'
F 0.0171 0.0103 3.5392 10.2825 2.6412 4.2944 1.5170 0.2615 1.0243 26.1476 0.2776 'International Tables Vol C 4.2.6.8 and 6.1.1.4'
N 0.0061 0.0033 12.2126 0.0057 3.1322 9.8933 2.0125 28.9975 1.1663 0.5826 -11.5290 'International Tables Vol C 4.2.6.8 and 6.1.1.4'
O 0.0106 0.0060 3.0485 13.2771 2.2868 5.7011 1.5463 0.3239 0.8670 32.9089 0.2508 'International Tables Vol C 4.2.6.8 and 6.1.1.4'
P 0.1023 0.0942 6.4345 1.9067 4.1791 27.1570 1.7800 0.5260 1.4908 68.1645 1.1149 'International Tables Vol C 4.2.6.8 and 6.1.1.4'
Ru -1.2594 0.8363 19.2674 0.8085 12.9182 8.4347 4.8634 24.7997 1.5676 94.2928 5.3787 'International Tables Vol C 4.2.6.8 and 6.1.1.4'
S 0.1246 0.1234 6.9053 1.4679 5.2034 22.2151 1.4379 0.2536 1.5863 56.1720 0.8669 'International Tables Vol C 4.2.6.8 and 6.1.1.4'

loop_
_geom_angle_atom_site_label_1
_geom_angle_atom_site_label_2
_geom_angle_atom_site_label_3
_geom_angle
_geom_angle_publ_flag
C2 Ru1 C3 36.10(10) yes
C2 Ru1 C4 66.05(11) yes
C3 Ru1 C4 36.95(13) yes
C2 Ru1 C5 78.15(12) yes
C3 Ru1 C5 65.94(16) yes
C4 Ru1 C5 36.44(19) yes
C2 Ru1 C6 66.83(12) yes
C3 Ru1 C6 78.60(14) yes
C4 Ru1 C6 66.87(19) yes
C5 Ru1 C6 37.49(19) yes
C2 Ru1 C7 37.48(11) yes
C3 Ru1 C7 66.86(12) yes
C4 Ru1 C7 79.66(14) yes
C5 Ru1 C7 67.64(15) yes
C6 Ru1 C7 37.63(14) yes
C2 Ru1 S14 162.07(8) yes
C3 Ru1 S14 152.98(8) yes
C4 Ru1 S14 116.82(10) yes
C5 Ru1 S14 94.48(10) yes
C6 Ru1 S14 97.35(9) yes
C2 Ru1 N23 93.55(9) yes
C3 Ru1 N23 121.36(11) yes
C4 Ru1 N23 158.21(12) yes
C5 Ru1 N23 150.75(17) yes
C6 Ru1 N23 113.47(16) yes
C2 Ru1 N26 111.05(10) yes
C3 Ru1 N26 93.04(12) yes
C4 Ru1 N26 101.30(16) yes
C5 Ru1 N26 131.04(17) yes
C6 Ru1 N26 168.02(16) yes
C7 Ru1 S14 124.59(9) yes
C7 Ru1 N23 88.63(11) yes
S14 Ru1 N23 84.96(7) yes
C7 Ru1 N26 145.54(12) yes
S14 Ru1 N26 86.18(8) yes
N23 Ru1 N26 78.17(10) yes
Ru1 C2 C3 71.22(15) yes
Ru1 C2 C7 68.39(15) yes
C3 C2 C7 119.4(3) yes
Ru1 C2 C13 133.4(2) yes
C3 C2 C13 120.4(3) yes
C7 C2 C13 120.2(3) yes
Ru1 C3 C2 72.68(16) yes
Ru1 C3 C4 70.40(18) yes
C2 C3 C4 120.6(3) yes
Ru1 C3 C12 128.8(3) yes
C2 C3 C12 119.2(3) yes
C4 C3 C12 120.1(4) yes
Ru1 C4 C3 72.65(17) yes
Ru1 C4 C5 71.9(2) yes
C3 C4 C5 120.3(4) yes
Ru1 C4 C11 132.6(3) yes
C3 C4 C11 118.9(5) yes
C5 C4 C11 120.5(5) yes
Ru1 C5 C4 71.7(2) yes
Ru1 C5 C6 71.2(2) yes
C4 C5 C6 120.6(3) yes
Ru1 C5 C10 132.1(3) yes
C4 C5 C10 121.8(6) yes
C6 C5 C10 117.5(6) yes
Ru1 C6 C5 71.3(2) yes
Ru1 C6 C7 70.07(17) yes
C5 C6 C7 119.0(4) yes
Ru1 C6 C9 131.3(3) yes
C5 C6 C9 121.8(5) yes
C7 C6 C9 119.2(5) yes
Ru1 C7 C2 74.12(16) yes
Ru1 C7 C6 72.30(19) yes
C2 C7 C6 119.8(3) yes
Ru1 C7 C8 126.1(2) yes
C2 C7 C8 120.9(3) yes
C6 C7 C8 119.3(4) yes
C7 C8 H81 110.0 no
C7 C8 H82 111.2 no
H81 C8 H82 111.0 no
C7 C8 H83 106.8 no
H81 C8 H83 108.3 no
H82 C8 H83 109.4 no
C6 C9 H91 109.4 no
C6 C9 H92 110.5 no
H91 C9 H92 109.2 no
C6 C9 H93 110.7 no
H91 C9 H93 108.8 no
H92 C9 H93 108.2 no
C5 C10 H101 110.5 no
C5 C10 H102 108.6 no
H101 C10 H102 109.6 no
C5 C10 H17 109.1 no
H101 C10 H17 110.1 no
H102 C10 H17 108.9 no
C4 C11 H111 109.2 no
C4 C11 H112 109.2 no
H111 C11 H112 110.2 no
C4 C11 H113 108.8 no
H111 C11 H113 109.7 no
H112 C11 H113 109.8 no
C3 C12 H121 111.4 no
C3 C12 H122 108.3 no
H121 C12 H122 108.7 no
C3 C12 H123 109.3 no
H121 C12 H123 110.2 no
H122 C12 H123 108.9 no
C2 C13 H131 109.7 no
C2 C13 H132 108.9 no
H131 C13 H132 109.5 no
C2 C13 H133 110.0 no
H131 C13 H133 108.9 no
H132 C13 H133 109.8 no
Ru1 S14 C15 114.36(9) yes
Ru1 S14 O21 109.61(10) yes
C15 S14 O21 102.46(13) yes
Ru1 S14 O22 112.02(10) yes
C15 S14 O22 104.00(14) yes
O21 S14 O22 114.03(16) yes
S14 C15 C16 119.1(2) yes
S14 C15 C20 120.1(2) yes
C16 C15 C20 120.6(3) yes
C15 C16 C17 119.2(3) yes
C15 C16 H161 119.9 no
C17 C16 H161 121.0 no
C16 C17 C18 120.6(3) yes
C16 C17 H171 118.5 no
C18 C17 H171 120.9 no
C17 C18 C19 120.0(3) yes
C17 C18 H181 120.1 no
C19 C18 H181 120.0 no
C18 C19 C20 120.2(3) yes
C18 C19 H191 119.9 no
C20 C19 H191 119.9 no
C19 C20 C15 119.5(3) yes
C19 C20 H201 120.4 no
C15 C20 H201 120.1 no
Ru1 N23 C24 113.07(18) yes
Ru1 N23 H25 108.0 no
C24 N23 H25 108.9 no
Ru1 N23 H26 111.0 no
C24 N23 H26 109.2 no
H25 N23 H26 106.5 no
N23 C24 C25 107.4(2) yes
N23 C24 H241 108.6 no
C25 C24 H241 109.6 no
N23 C24 H242 111.0 no
C25 C24 H242 111.1 no
H241 C24 H242 109.0 no
C24 C25 N26 106.8(3) yes
C24 C25 H251 109.6 no
N26 C25 H251 109.2 no
C24 C25 H252 110.2 no
N26 C25 H252 110.8 no
H251 C25 H252 110.1 no
C25 N26 Ru1 108.00(18) yes
C25 N26 H6 108.3 no
Ru1 N26 H6 109.6 no
C25 N26 H15 111.3 no
Ru1 N26 H15 111.7 no
H6 N26 H15 108.0 no
F28 P27 F29 87.76(15) yes
F28 P27 F30 177.21(17) yes
F29 P27 F30 90.45(18) yes
F28 P27 F31 90.38(16) yes
F29 P27 F31 88.31(18) yes
F30 P27 F31 87.42(18) yes
F28 P27 F32 89.83(17) yes
F29 P27 F32 88.13(17) yes
F30 P27 F32 92.25(19) yes
F31 P27 F32 176.4(2) yes
F28 P27 F33 92.4(2) yes
F29 P27 F33 176.6(2) yes
F30 P27 F33 89.5(2) yes
F31 P27 F33 95.1(2) yes
F32 P27 F33 88.4(2) yes

loop_
_geom_bond_atom_site_label_1
_geom_bond_atom_site_label_2
_geom_bond_distance
_geom_bond_publ_flag
Ru1 C2 2.270(3) yes
Ru1 C3 2.251(3) yes
Ru1 C4 2.222(3) yes
Ru1 C5 2.224(3) yes
Ru1 C6 2.224(3) yes
Ru1 C7 2.194(3) yes
Ru1 S14 2.3144(7) yes
Ru1 N23 2.142(2) yes
Ru1 N26 2.147(3) yes
C2 C3 1.401(4) yes
C2 C7 1.436(4) yes
C2 C13 1.502(4) yes
C3 C4 1.418(5) yes
C3 C12 1.514(5) yes
C4 C5 1.390(7) yes
C4 C11 1.515(6) yes
C5 C6 1.429(7) yes
C5 C10 1.523(6) yes
C6 C7 1.425(5) yes
C6 C9 1.519(6) yes
C7 C8 1.500(5) yes
C8 H81 0.954 no
C8 H82 0.954 no
C8 H83 0.961 no
C9 H91 0.952 no
C9 H92 0.948 no
C9 H93 0.948 no
C10 H101 0.952 no
C10 H102 0.954 no
C10 H17 0.959 no
C11 H111 0.937 no
C11 H112 0.955 no
C11 H113 0.950 no
C12 H121 0.941 no
C12 H122 0.952 no
C12 H123 0.961 no
C13 H131 0.949 no
C13 H132 0.933 no
C13 H133 0.948 no
S14 C15 1.806(3) yes
S14 O21 1.472(2) yes
S14 O22 1.470(2) yes
C15 C16 1.388(4) yes
C15 C20 1.382(4) yes
C16 C17 1.388(4) yes
C16 H161 0.916 no
C17 C18 1.379(5) yes
C17 H171 0.911 no
C18 C19 1.380(5) yes
C18 H181 0.926 no
C19 C20 1.392(4) yes
C19 H191 0.929 no
C20 H201 0.929 no
N23 C24 1.491(4) yes
N23 H25 0.890 no
N23 H26 0.870 no
C24 C25 1.499(5) yes
C24 H241 0.969 no
C24 H242 0.957 no
C25 N26 1.491(4) yes
C25 H251 0.975 no
C25 H252 0.959 no
N26 H6 0.887 no
N26 H15 0.873 no
P27 F28 1.589(2) yes
P27 F29 1.594(3) yes
P27 F30 1.580(3) yes
P27 F31 1.589(3) yes
P27 F32 1.598(3) yes
P27 F33 1.548(3) yes

loop_
_geom_hbond_atom_site_label_D
_geom_hbond_atom_site_label_H
_geom_hbond_atom_site_label_A
_geom_hbond_site_symmetry_A
_geom_hbond_angle_DHA
_geom_hbond_distance_DH
_geom_hbond_distance_HA
_geom_hbond_distance_DA
_geom_hbond_publ_flag
C9 H93 O22 . 136 0.95 2.42 3.174 yes
C13 H131 O21 1_655 163 0.95 2.41 3.323 yes
C24 H241 O21 . 124 0.97 2.40 3.046 yes
N26 H6 O21 . 126 0.89 2.30 2.911 yes
N23 H26 O22 2_657 148 0.87 2.08 2.851 yes
